data_4507470
loop_
_publ_author_name
'Cole, Jacqueline M.'
'Bowes, Katharine F.'
'Clark, Ian P.'
'Low, Kian Sing'
'Zeidler, Anita'
'Parker, Anthony W.'
'Laskar, Inamur R.'
'Chen, Teng-Ming'

_publ_section_title
;
 Material Profiling for Photocrystallography: Relating Single-Crystal
 Photophysical and Structural Properties of Luminescent Bis-Cyclometalated
 Iridium-Based Complexes
;
_journal_issue 5
_journal_name_full 'Crystal Growth &amp; Design'
_journal_page_first 1826
_journal_paper_doi 10.1021/cg301386s
_journal_volume 13
_journal_year 2013
_chemical_formula_moiety 'C31 H21 F2 Ir N2 O2 S2'
_chemical_formula_sum 'C31 H21 F2 Ir N2 O2 S2'
_chemical_formula_weight 747.82
_chemical_melting_point ?
_chemical_name_common 'Iridium 4'
_chemical_name_systematic
;
Iridium (3-fluoromethylphenylbenzothiazole)2 (acac)?
;
_space_group_IT_number 14
_symmetry_cell_setting monoclinic
_symmetry_space_group_name_Hall '-P 2yn'
_symmetry_space_group_name_H-M 'P 1 21/n 1'
_atom_sites_solution_hydrogens geom
_atom_sites_solution_primary direct
_atom_sites_solution_secondary difmap
_audit_creation_method SHELXL-97
_cell_angle_alpha 90.00
_cell_angle_beta 97.2931(5)
_cell_angle_gamma 90.00
_cell_formula_units_Z 8
_cell_length_a 11.78520(10)
_cell_length_b 21.8859(2)
_cell_length_c 21.4317(2)
_cell_measurement_reflns_used 67742
_cell_measurement_temperature 180(2)
_cell_measurement_theta_max 27.48
_cell_measurement_theta_min 1.02
_cell_volume 5483.15(9)
_computing_cell_refinement 'HKL Scalepack (Otwinowski & Minor 1997)'
_computing_data_collection
;
"Collect" data collection software, Nonius' B.V., 1998.
;
_computing_data_reduction
;
HKL Denzo and Scalepack (Otwinowski & Minor 1997)
;
_computing_molecular_graphics 'SHELXTL-PLUS (Sheldrick, 1995)'
_computing_publication_material 'SHELXL-97 (Sheldrick, 1997)'
_computing_structure_refinement 'SHELXL-97 (Sheldrick, 1997)'
_computing_structure_solution 'SHELXS-97 (Sheldrick, 1990)'
_diffrn_ambient_temperature 180(2)
_diffrn_measured_fraction_theta_full 0.996
_diffrn_measured_fraction_theta_max 0.996
_diffrn_measurement_device_type 'Nonius KappaCCD'
_diffrn_measurement_method CCD
_diffrn_radiation_monochromator graphite
_diffrn_radiation_source 'fine-focus sealed tube'
_diffrn_radiation_type MoK\a
_diffrn_radiation_wavelength 0.71073
_diffrn_reflns_av_R_equivalents 0.0773
_diffrn_reflns_av_sigmaI/netI 0.0730
_diffrn_reflns_limit_h_max 15
_diffrn_reflns_limit_h_min -15
_diffrn_reflns_limit_k_max 28
_diffrn_reflns_limit_k_min -28
_diffrn_reflns_limit_l_max 27
_diffrn_reflns_limit_l_min -25
_diffrn_reflns_number 50242
_diffrn_reflns_theta_full 27.49
_diffrn_reflns_theta_max 27.49
_diffrn_reflns_theta_min 3.17
_exptl_absorpt_coefficient_mu 5.069
_exptl_absorpt_correction_T_max 0.5995
_exptl_absorpt_correction_T_min 0.5103
_exptl_absorpt_correction_type multi-scan
_exptl_absorpt_process_details
;
multi-scan from symmetry-related measurements Sortav (Blessing 1995)
;
_exptl_crystal_colour orange
_exptl_crystal_density_diffrn 1.812
_exptl_crystal_density_meas ?
_exptl_crystal_density_method 'not measured'
_exptl_crystal_description block
_exptl_crystal_F_000 2912
_exptl_crystal_size_max 0.14
_exptl_crystal_size_mid 0.10
_exptl_crystal_size_min 0.10
_refine_diff_density_max 1.283
_refine_diff_density_min -1.784
_refine_diff_density_rms 0.178
_refine_ls_extinction_method none
_refine_ls_goodness_of_fit_ref 1.016
_refine_ls_hydrogen_treatment mixed
_refine_ls_matrix_type full
_refine_ls_number_parameters 721
_refine_ls_number_reflns 12545
_refine_ls_number_restraints 0
_refine_ls_restrained_S_all 1.016
_refine_ls_R_factor_all 0.0805
_refine_ls_R_factor_gt 0.0470
_refine_ls_shift/su_max 0.001
_refine_ls_shift/su_mean 0.000
_refine_ls_structure_factor_coef Fsqd
_refine_ls_weighting_details 'calc w=1/[\s^2^(Fo^2^)+(0.0416P)^2^+13.9715P] where P=(Fo^2^+2Fc^2^)/3'
_refine_ls_weighting_scheme calc
_refine_ls_wR_factor_gt 0.0911
_refine_ls_wR_factor_ref 0.1036
_reflns_number_gt 8943
_reflns_number_total 12545
_reflns_threshold_expression >2sigma(I)
_cod_data_source_file cg301386s_si_003.cif
_cod_data_source_block CCDC249031
_cod_depositor_comments
;
The following automatic conversions were performed:

'_chemical_melting_point' value 'not measured' was changed to '?' -
the value is undefined or not given.

'_symmetry_cell_setting' value
'Monoclinic' changed to 'monoclinic' according to
/home/saulius/struct/CIF-dictionaries/cif_core.dic dictionary named
'cif_core.dic' version 2.4.2 from 2011-04-26.

Automatic conversion script
Id: cif_fix_values 1891 2012-01-12 08:04:46Z andrius 

The following automatic conversions were performed:

'_exptl_crystal_density_meas' value 'not measured' was changed to '?'
- the value is perceived as not measured.

Automatic conversion script
Id: cif_fix_values 3008 2015-01-20 13:52:24Z robertas 
;
_cod_original_sg_symbol_H-M P2(1)/n
_cod_database_code 4507470

loop_
_symmetry_equiv_pos_as_xyz
'x, y, z'
'-x+1/2, y+1/2, -z+1/2'
'-x, -y, -z'
'x-1/2, -y-1/2, z-1/2'

loop_
_atom_site_label
_atom_site_type_symbol
_atom_site_fract_x
_atom_site_fract_y
_atom_site_fract_z
_atom_site_U_iso_or_equiv
_atom_site_adp_type
_atom_site_occupancy
_atom_site_symmetry_multiplicity
_atom_site_calc_flag
_atom_site_refinement_flags
Ir1_1 Ir 0.15033(2) 0.152786(12) 0.108223(11) 0.02757(8) Uani 1 1 d .
F2_1 F 0.3571(4) 0.1388(2) 0.0124(2) 0.0604(13) Uani 1 1 d .
F1_1 F 0.2947(4) 0.1194(2) 0.25069(18) 0.0493(11) Uani 1 1 d .
S2_1 S 0.2693(2) 0.29616(11) 0.25146(11) 0.0666(7) Uani 1 1 d .
S1_1 S 0.14952(17) -0.01688(9) -0.00943(8) 0.0412(4) Uani 1 1 d .
O2_1 O 0.0735(4) 0.2278(2) 0.0574(2) 0.0349(11) Uani 1 1 d .
O1_1 O -0.0157(4) 0.1206(2) 0.1207(2) 0.0327(10) Uani 1 1 d .
N2_1 N 0.1686(5) 0.2092(3) 0.1852(2) 0.0339(13) Uani 1 1 d .
N1_1 N 0.1403(4) 0.0925(3) 0.0338(2) 0.0273(12) Uani 1 1 d .
C26_1 C 0.1093(7) 0.2147(4) 0.2381(3) 0.0459(19) Uani 1 1 d .
C22_1 C 0.1029(10) 0.2746(5) 0.3337(4) 0.070(3) Uani 1 1 d .
H22A_1 H 0.1321 0.3064 0.3614 0.084 Uiso 1 1 calc R
C23_1 C 0.0118(10) 0.2397(5) 0.3462(4) 0.073(3) Uani 1 1 d .
H23A_1 H -0.0244 0.2485 0.3823 0.087 Uiso 1 1 calc R
C24_1 C -0.0282(7) 0.1923(4) 0.3079(4) 0.058(2) Uani 1 1 d .
H24A_1 H -0.0897 0.1681 0.3186 0.070 Uiso 1 1 calc R
C25_1 C 0.0201(6) 0.1790(4) 0.2532(3) 0.0456(19) Uani 1 1 d .
H25A_1 H -0.0079 0.1460 0.2269 0.055 Uiso 1 1 calc R
C21_1 C 0.1514(7) 0.2618(4) 0.2785(4) 0.052(2) Uani 1 1 d .
C20_1 C 0.2548(7) 0.2466(4) 0.1872(3) 0.0454(19) Uani 1 1 d .
C14_1 C 0.3311(6) 0.2416(4) 0.1404(3) 0.0437(18) Uani 1 1 d .
C19_1 C 0.4275(8) 0.2787(4) 0.1378(4) 0.063(3) Uani 1 1 d .
H19A_1 H 0.4442 0.3114 0.1666 0.076 Uiso 1 1 calc R
C18_1 C 0.4961(8) 0.2668(5) 0.0931(5) 0.068(3) Uani 1 1 d .
H18A_1 H 0.5611 0.2919 0.0905 0.082 Uiso 1 1 calc R
C17_1 C 0.4737(7) 0.2192(5) 0.0511(4) 0.060(2) Uani 1 1 d .
H17A_1 H 0.5232 0.2105 0.0205 0.072 Uiso 1 1 calc R
C16_1 C 0.3759(6) 0.1841(4) 0.0550(3) 0.0447(19) Uani 1 1 d .
C15_1 C 0.3003(5) 0.1920(3) 0.0985(3) 0.0350(16) Uani 1 1 d .
C13_1 C 0.1041(5) 0.0969(3) -0.0307(3) 0.0306(15) Uani 1 1 d .
C12_1 C 0.0733(6) 0.1500(3) -0.0648(3) 0.0367(16) Uani 1 1 d .
H12A_1 H 0.0769 0.1887 -0.0446 0.044 Uiso 1 1 calc R
C11_1 C 0.0374(7) 0.1450(4) -0.1286(3) 0.0460(19) Uani 1 1 d .
H11A_1 H 0.0152 0.1806 -0.1523 0.055 Uiso 1 1 calc R
C10_1 C 0.0334(7) 0.0885(4) -0.1586(3) 0.049(2) Uani 1 1 d .
H10A_1 H 0.0072 0.0862 -0.2023 0.059 Uiso 1 1 calc R
C9_1 C 0.0661(6) 0.0365(4) -0.1267(3) 0.0438(18) Uani 1 1 d .
H9A_1 H 0.0652 -0.0018 -0.1475 0.053 Uiso 1 1 calc R
C8_1 C 0.1015(6) 0.0416(3) -0.0618(3) 0.0374(16) Uani 1 1 d .
C7_1 C 0.1686(5) 0.0361(3) 0.0503(3) 0.0321(15) Uani 1 1 d .
C1_1 C 0.2152(6) 0.0249(3) 0.1150(3) 0.0329(15) Uani 1 1 d .
C2_1 C 0.2220(5) 0.0790(3) 0.1518(3) 0.0291(15) Uani 1 1 d .
C3_1 C 0.2786(6) 0.0706(3) 0.2124(3) 0.0318(15) Uani 1 1 d .
C4_1 C 0.3235(6) 0.0161(4) 0.2359(3) 0.0387(17) Uani 1 1 d .
H4A_1 H 0.3629 0.0139 0.2774 0.046 Uiso 1 1 calc R
C5_1 C 0.3109(6) -0.0360(4) 0.1984(4) 0.0449(19) Uani 1 1 d .
H5A_1 H 0.3393 -0.0743 0.2146 0.054 Uiso 1 1 calc R
C6_1 C 0.2573(6) -0.0318(3) 0.1381(3) 0.0411(17) Uani 1 1 d .
H6A_1 H 0.2487 -0.0670 0.1120 0.049 Uiso 1 1 calc R
C30_1 C -0.2158(6) 0.1204(4) 0.1197(4) 0.048(2) Uani 1 1 d .
H30A_1 H -0.1959 0.0848 0.1465 0.071 Uiso 1 1 calc R
H30B_1 H -0.2674 0.1079 0.0824 0.071 Uiso 1 1 calc R
H30C_1 H -0.2540 0.1510 0.1432 0.071 Uiso 1 1 calc R
C27_1 C -0.1081(5) 0.1476(3) 0.0995(3) 0.0325(15) Uani 1 1 d .
C28_1 C -0.1202(6) 0.1987(3) 0.0612(3) 0.0403(18) Uani 1 1 d .
H28A_1 H -0.1964 0.2101 0.0458 0.048 Uiso 1 1 calc R
C29_1 C -0.0334(6) 0.2355(3) 0.0423(3) 0.0371(16) Uani 1 1 d .
C31_1 C -0.0677(7) 0.2883(4) -0.0005(4) 0.050(2) Uani 1 1 d .
H31A_1 H 0.0010 0.3100 -0.0099 0.075 Uiso 1 1 calc R
H31B_1 H -0.1162 0.3163 0.0200 0.075 Uiso 1 1 calc R
H31C_1 H -0.1101 0.2731 -0.0398 0.075 Uiso 1 1 calc R
Ir1_2 Ir 0.70764(2) -0.013996(12) 0.350429(10) 0.02572(7) Uani 1 1 d .
F2_2 F 0.7772(3) 0.07108(19) 0.48200(17) 0.0443(10) Uani 1 1 d .
F1_2 F 0.8645(3) 0.0552(2) 0.24905(18) 0.0460(11) Uani 1 1 d .
S2_2 S 0.54607(15) 0.11246(9) 0.19919(8) 0.0398(4) Uani 1 1 d .
S1_2 S 0.94810(15) -0.09362(9) 0.50769(8) 0.0371(4) Uani 1 1 d .
O2_2 O 0.7295(4) -0.1042(2) 0.31946(19) 0.0323(10) Uani 1 1 d .
O1_2 O 0.5358(4) -0.0380(2) 0.36223(19) 0.0319(10) Uani 1 1 d .
N2_2 N 0.6392(4) 0.0231(3) 0.2657(2) 0.0278(12) Uani 1 1 d .
N1_2 N 0.7788(4) -0.0479(2) 0.4355(2) 0.0259(11) Uani 1 1 d .
C13_2 C 0.6113(5) -0.0007(3) 0.2050(3) 0.0320(16) Uani 1 1 d .
C12_2 C 0.6342(6) -0.0585(4) 0.1848(3) 0.0423(18) Uani 1 1 d .
H12B_2 H 0.6735 -0.0871 0.2131 0.051 Uiso 1 1 calc R
C11_2 C 0.5993(8) -0.0747(4) 0.1226(3) 0.055(2) Uani 1 1 d .
H11B_2 H 0.6137 -0.1146 0.1079 0.066 Uiso 1 1 calc R
C10_2 C 0.5426(8) -0.0313(5) 0.0818(3) 0.061(2) Uani 1 1 d .
H10B_2 H 0.5189 -0.0426 0.0393 0.073 Uiso 1 1 calc R
C9_2 C 0.5200(7) 0.0263(4) 0.1005(3) 0.051(2) Uani 1 1 d .
H9B_2 H 0.4806 0.0547 0.0720 0.061 Uiso 1 1 calc R
C8_2 C 0.5566(5) 0.0426(3) 0.1630(3) 0.0361(17) Uani 1 1 d .
C7_2 C 0.6128(5) 0.0820(3) 0.2684(3) 0.0298(15) Uani 1 1 d .
C1_2 C 0.6462(5) 0.1140(3) 0.3272(3) 0.0334(16) Uani 1 1 d .
C6_2 C 0.6389(7) 0.1776(4) 0.3334(4) 0.0477(19) Uani 1 1 d .
H6B_2 H 0.6054 0.2023 0.2995 0.057 Uiso 1 1 calc R
C5_2 C 0.6818(7) 0.2028(4) 0.3899(4) 0.053(2) Uani 1 1 d .
H5B_2 H 0.6802 0.2459 0.3952 0.064 Uiso 1 1 calc R
C4_2 C 0.7277(6) 0.1662(4) 0.4397(4) 0.0457(19) Uani 1 1 d .
H4B_2 H 0.7557 0.1838 0.4792 0.055 Uiso 1 1 calc R
C3_2 C 0.7320(5) 0.1051(3) 0.4312(3) 0.0346(16) Uani 1 1 d .
C2_2 C 0.6948(5) 0.0740(3) 0.3751(3) 0.0302(15) Uani 1 1 d .
C26_2 C 0.7350(6) -0.0634(3) 0.4897(3) 0.0290(14) Uani 1 1 d .
C25_2 C 0.6228(6) -0.0525(3) 0.5036(3) 0.0335(16) Uani 1 1 d .
H25B_2 H 0.5682 -0.0321 0.4744 0.040 Uiso 1 1 calc R
C24_2 C 0.5947(6) -0.0721(3) 0.5605(3) 0.0371(17) Uani 1 1 d .
H24B_2 H 0.5196 -0.0650 0.5707 0.045 Uiso 1 1 calc R
C23_2 C 0.6739(6) -0.1024(4) 0.6039(3) 0.0403(18) Uani 1 1 d .
H23B_2 H 0.6510 -0.1163 0.6424 0.048 Uiso 1 1 calc R
C22_2 C 0.7831(6) -0.1123(3) 0.5921(3) 0.0382(17) Uani 1 1 d .
H22B_2 H 0.8366 -0.1325 0.6220 0.046 Uiso 1 1 calc R
C21_2 C 0.8152(6) -0.0918(3) 0.5346(3) 0.0322(15) Uani 1 1 d .
C20_2 C 0.8894(5) -0.0594(3) 0.4381(3) 0.0319(15) Uani 1 1 d .
C14_2 C 0.9479(5) -0.0375(3) 0.3871(3) 0.0301(15) Uani 1 1 d .
C15_2 C 0.8742(5) -0.0055(3) 0.3416(3) 0.0267(14) Uani 1 1 d .
C16_2 C 0.9281(5) 0.0209(3) 0.2950(3) 0.0308(15) Uani 1 1 d .
C17_2 C 1.0431(6) 0.0151(3) 0.2897(3) 0.0351(16) Uani 1 1 d .
H17B_2 H 1.0746 0.0338 0.2558 0.042 Uiso 1 1 calc R
C18_2 C 1.1119(6) -0.0183(4) 0.3345(3) 0.0413(18) Uani 1 1 d .
H18B_2 H 1.1912 -0.0229 0.3315 0.050 Uiso 1 1 calc R
C19_2 C 1.0643(6) -0.0450(3) 0.3837(3) 0.0371(16) Uani 1 1 d .
H19B_2 H 1.1104 -0.0681 0.4147 0.045 Uiso 1 1 calc R
C31_2 C 0.7007(7) -0.2095(4) 0.3011(4) 0.051(2) Uani 1 1 d .
H31D_2 H 0.7769 -0.2048 0.2880 0.077 Uiso 1 1 calc R
H31E_2 H 0.6472 -0.2242 0.2655 0.077 Uiso 1 1 calc R
H31F_2 H 0.7043 -0.2391 0.3357 0.077 Uiso 1 1 calc R
C29_2 C 0.6602(6) -0.1488(3) 0.3229(3) 0.0358(16) Uani 1 1 d .
C28_2 C 0.5540(6) -0.1447(3) 0.3438(3) 0.0395(17) Uani 1 1 d .
H28B_2 H 0.5138 -0.1822 0.3459 0.047 Uiso 1 1 calc R
C27_2 C 0.4988(5) -0.0930(4) 0.3621(3) 0.0353(16) Uani 1 1 d .
C30_2 C 0.3812(6) -0.0989(4) 0.3828(4) 0.049(2) Uani 1 1 d .
H30D_2 H 0.3542 -0.0586 0.3941 0.073 Uiso 1 1 calc R
H30E_2 H 0.3852 -0.1261 0.4193 0.073 Uiso 1 1 calc R
H30F_2 H 0.3280 -0.1160 0.3483 0.073 Uiso 1 1 calc R

loop_
_atom_site_aniso_label
_atom_site_aniso_U_11
_atom_site_aniso_U_22
_atom_site_aniso_U_33
_atom_site_aniso_U_23
_atom_site_aniso_U_13
_atom_site_aniso_U_12
Ir1_1 0.02883(14) 0.02912(15) 0.02374(13) 0.00223(10) -0.00059(10) -0.00007(11)
F2_1 0.053(3) 0.086(4) 0.045(3) 0.003(2) 0.017(2) -0.007(3)
F1_1 0.056(3) 0.058(3) 0.032(2) 0.002(2) -0.0023(19) 0.014(2)
S2_1 0.0919(18) 0.0453(14) 0.0554(13) -0.0158(10) -0.0178(12) -0.0060(13)
S1_1 0.0546(11) 0.0331(11) 0.0346(9) -0.0024(8) 0.0003(8) -0.0002(9)
O2_1 0.040(3) 0.032(3) 0.031(2) 0.005(2) -0.001(2) 0.005(2)
O1_1 0.032(2) 0.034(3) 0.032(2) 0.005(2) 0.005(2) 0.003(2)
N2_1 0.040(3) 0.026(3) 0.033(3) -0.002(2) -0.005(3) 0.003(3)
N1_1 0.026(3) 0.035(3) 0.021(2) 0.002(2) 0.004(2) -0.002(2)
C26_1 0.057(5) 0.042(5) 0.036(4) -0.001(3) -0.007(4) 0.021(4)
C22_1 0.116(9) 0.054(6) 0.037(5) -0.017(4) -0.006(5) 0.032(6)
C23_1 0.098(8) 0.075(8) 0.047(5) -0.007(5) 0.017(5) 0.034(6)
C24_1 0.061(5) 0.074(7) 0.039(4) -0.001(4) 0.007(4) 0.027(5)
C25_1 0.047(4) 0.058(5) 0.031(4) -0.003(3) -0.001(3) 0.018(4)
C21_1 0.065(5) 0.043(5) 0.045(4) -0.011(4) -0.010(4) 0.008(4)
C20_1 0.054(5) 0.038(5) 0.039(4) 0.001(3) -0.015(4) 0.002(4)
C14_1 0.042(4) 0.042(5) 0.043(4) 0.010(3) -0.011(3) -0.011(4)
C19_1 0.061(6) 0.058(6) 0.065(6) 0.012(5) -0.014(5) -0.024(5)
C18_1 0.052(5) 0.070(7) 0.077(7) 0.019(5) -0.010(5) -0.026(5)
C17_1 0.045(5) 0.079(7) 0.057(5) 0.030(5) 0.012(4) 0.000(5)
C16_1 0.043(4) 0.054(5) 0.036(4) 0.011(4) -0.001(3) -0.007(4)
C15_1 0.024(3) 0.038(4) 0.041(4) 0.012(3) -0.002(3) 0.000(3)
C13_1 0.030(3) 0.036(4) 0.025(3) 0.000(3) 0.003(3) -0.007(3)
C12_1 0.051(4) 0.029(4) 0.031(3) 0.000(3) 0.005(3) -0.002(3)
C11_1 0.059(5) 0.043(5) 0.032(4) 0.009(3) -0.013(3) -0.010(4)
C10_1 0.064(5) 0.054(6) 0.028(4) 0.000(4) -0.002(4) -0.015(4)
C9_1 0.052(5) 0.040(5) 0.037(4) -0.012(3) -0.006(3) -0.015(4)
C8_1 0.037(4) 0.040(4) 0.035(4) -0.001(3) 0.000(3) -0.008(3)
C7_1 0.029(3) 0.037(4) 0.030(3) 0.001(3) 0.005(3) -0.003(3)
C1_1 0.031(4) 0.034(4) 0.033(3) 0.007(3) 0.001(3) -0.003(3)
C2_1 0.030(3) 0.033(4) 0.026(3) 0.003(3) 0.008(3) -0.003(3)
C3_1 0.034(4) 0.031(4) 0.030(3) -0.002(3) 0.005(3) 0.002(3)
C4_1 0.029(4) 0.053(5) 0.034(4) 0.017(4) 0.002(3) 0.002(3)
C5_1 0.043(4) 0.045(5) 0.049(4) 0.023(4) 0.012(4) 0.009(4)
C6_1 0.047(4) 0.034(4) 0.042(4) 0.008(3) 0.006(3) -0.001(3)
C30_1 0.031(4) 0.066(6) 0.047(4) 0.007(4) 0.008(3) 0.003(4)
C27_1 0.028(3) 0.045(4) 0.024(3) -0.004(3) 0.003(3) 0.004(3)
C28_1 0.036(4) 0.047(5) 0.038(4) 0.010(3) 0.006(3) 0.011(3)
C29_1 0.042(4) 0.034(4) 0.033(4) 0.000(3) -0.005(3) 0.013(3)
C31_1 0.051(5) 0.044(5) 0.056(5) 0.011(4) 0.007(4) 0.014(4)
Ir1_2 0.02404(13) 0.03309(16) 0.01980(12) 0.00201(10) 0.00194(9) 0.00146(11)
F2_2 0.052(2) 0.051(3) 0.029(2) -0.0034(18) -0.0008(18) -0.001(2)
F1_2 0.032(2) 0.069(3) 0.037(2) 0.017(2) 0.0061(18) 0.002(2)
S2_2 0.0326(9) 0.0536(13) 0.0329(9) 0.0150(8) 0.0032(7) 0.0084(9)
S1_2 0.0347(9) 0.0446(11) 0.0302(8) 0.0069(7) -0.0032(7) 0.0060(8)
O2_2 0.036(3) 0.038(3) 0.023(2) -0.0004(19) 0.0009(19) 0.003(2)
O1_2 0.026(2) 0.043(3) 0.027(2) 0.005(2) 0.0050(19) 0.002(2)
N2_2 0.020(3) 0.046(4) 0.016(2) 0.005(2) -0.001(2) 0.000(2)
N1_2 0.026(3) 0.034(3) 0.018(2) 0.001(2) 0.001(2) 0.002(2)
C13_2 0.028(3) 0.046(5) 0.021(3) 0.003(3) 0.001(3) -0.001(3)
C12_2 0.049(4) 0.054(5) 0.024(3) 0.009(3) 0.007(3) 0.007(4)
C11_2 0.079(6) 0.062(6) 0.023(4) -0.008(3) 0.002(4) 0.006(5)
C10_2 0.082(7) 0.079(7) 0.020(4) 0.002(4) -0.001(4) 0.001(5)
C9_2 0.050(5) 0.078(7) 0.024(4) 0.014(4) -0.003(3) 0.005(4)
C8_2 0.029(3) 0.052(5) 0.029(3) 0.015(3) 0.005(3) 0.001(3)
C7_2 0.022(3) 0.037(4) 0.031(3) 0.016(3) 0.006(3) 0.006(3)
C1_2 0.027(3) 0.042(5) 0.033(3) 0.002(3) 0.009(3) 0.002(3)
C6_2 0.060(5) 0.041(5) 0.044(4) 0.002(4) 0.011(4) 0.010(4)
C5_2 0.061(5) 0.033(5) 0.065(5) -0.009(4) 0.008(4) 0.008(4)
C4_2 0.044(4) 0.046(5) 0.047(4) -0.018(4) 0.003(4) 0.009(4)
C3_2 0.029(3) 0.046(5) 0.031(3) -0.003(3) 0.008(3) 0.000(3)
C2_2 0.025(3) 0.039(4) 0.028(3) -0.002(3) 0.009(3) 0.003(3)
C26_2 0.039(4) 0.026(4) 0.022(3) -0.003(3) 0.002(3) -0.001(3)
C25_2 0.037(4) 0.039(4) 0.025(3) 0.001(3) 0.007(3) 0.005(3)
C24_2 0.038(4) 0.047(5) 0.028(3) -0.004(3) 0.009(3) -0.002(3)
C23_2 0.051(4) 0.050(5) 0.021(3) -0.008(3) 0.008(3) -0.009(4)
C22_2 0.048(4) 0.044(5) 0.020(3) 0.004(3) -0.006(3) -0.003(4)
C21_2 0.034(4) 0.039(4) 0.023(3) 0.000(3) -0.001(3) -0.004(3)
C20_2 0.029(3) 0.040(4) 0.025(3) 0.002(3) -0.006(3) 0.011(3)
C14_2 0.035(4) 0.033(4) 0.022(3) 0.001(3) 0.002(3) -0.004(3)
C15_2 0.028(3) 0.030(4) 0.021(3) -0.003(3) -0.001(3) 0.001(3)
C16_2 0.029(3) 0.029(4) 0.035(3) 0.002(3) 0.003(3) 0.003(3)
C17_2 0.031(4) 0.046(5) 0.030(3) 0.002(3) 0.009(3) 0.004(3)
C18_2 0.025(3) 0.053(5) 0.046(4) 0.001(4) 0.003(3) 0.000(3)
C19_2 0.029(4) 0.045(5) 0.037(4) 0.003(3) 0.002(3) 0.006(3)
C31_2 0.060(5) 0.042(5) 0.052(5) -0.007(4) 0.005(4) -0.005(4)
C29_2 0.037(4) 0.043(5) 0.025(3) 0.000(3) -0.007(3) -0.002(3)
C28_2 0.037(4) 0.038(5) 0.044(4) 0.003(3) 0.006(3) -0.010(3)
C27_2 0.024(3) 0.050(5) 0.030(3) 0.007(3) -0.002(3) -0.005(3)
C30_2 0.032(4) 0.064(6) 0.051(5) 0.007(4) 0.002(3) -0.005(4)

loop_
_atom_type_symbol
_atom_type_description
_atom_type_scat_dispersion_real
_atom_type_scat_dispersion_imag
_atom_type_scat_source
C C 0.0033 0.0016 'International Tables Vol C Tables 4.2.6.8 and 6.1.1.4'
H H 0.0000 0.0000 'International Tables Vol C Tables 4.2.6.8 and 6.1.1.4'
N N 0.0061 0.0033 'International Tables Vol C Tables 4.2.6.8 and 6.1.1.4'
O O 0.0106 0.0060 'International Tables Vol C Tables 4.2.6.8 and 6.1.1.4'
F F 0.0171 0.0103 'International Tables Vol C Tables 4.2.6.8 and 6.1.1.4'
S S 0.1246 0.1234 'International Tables Vol C Tables 4.2.6.8 and 6.1.1.4'
Ir Ir -1.4442 7.9887 'International Tables Vol C Tables 4.2.6.8 and 6.1.1.4'

loop_
_geom_angle_atom_site_label_1
_geom_angle_atom_site_label_2
_geom_angle_atom_site_label_3
_geom_angle
C2_1 Ir1_1 C15_1 93.9(3)
C2_1 Ir1_1 N2_1 96.7(2)
C15_1 Ir1_1 N2_1 79.7(3)
C2_1 Ir1_1 N1_1 79.8(2)
C15_1 Ir1_1 N1_1 99.1(2)
N2_1 Ir1_1 N1_1 176.3(2)
C2_1 Ir1_1 O2_1 176.7(2)
C15_1 Ir1_1 O2_1 86.5(2)
N2_1 Ir1_1 O2_1 86.56(19)
N1_1 Ir1_1 O2_1 96.91(19)
C2_1 Ir1_1 O1_1 90.8(2)
C15_1 Ir1_1 O1_1 173.9(2)
N2_1 Ir1_1 O1_1 95.9(2)
N1_1 Ir1_1 O1_1 85.54(18)
O2_1 Ir1_1 O1_1 88.95(17)
C21_1 S2_1 C20_1 89.6(4)
C7_1 S1_1 C8_1 89.2(3)
C29_1 O2_1 Ir1_1 125.5(4)
C27_1 O1_1 Ir1_1 124.0(4)
C20_1 N2_1 C26_1 112.5(6)
C20_1 N2_1 Ir1_1 114.1(5)
C26_1 N2_1 Ir1_1 133.3(5)
C7_1 N1_1 C13_1 111.5(5)
C7_1 N1_1 Ir1_1 113.9(4)
C13_1 N1_1 Ir1_1 134.6(5)
C25_1 C26_1 C21_1 119.6(7)
C25_1 C26_1 N2_1 127.6(7)
C21_1 C26_1 N2_1 112.9(7)
C23_1 C22_1 C21_1 117.6(9)
C23_1 C22_1 H22A_1 121.2
C21_1 C22_1 H22A_1 121.2
C24_1 C23_1 C22_1 121.7(9)
C24_1 C23_1 H23A_1 119.2
C22_1 C23_1 H23A_1 119.2
C23_1 C24_1 C25_1 121.0(9)
C23_1 C24_1 H24A_1 119.5
C25_1 C24_1 H24A_1 119.5
C26_1 C25_1 C24_1 118.8(8)
C26_1 C25_1 H25A_1 120.6
C24_1 C25_1 H25A_1 120.6
C26_1 C21_1 C22_1 121.2(9)
C26_1 C21_1 S2_1 110.3(6)
C22_1 C21_1 S2_1 128.4(7)
N2_1 C20_1 C14_1 119.0(7)
N2_1 C20_1 S2_1 114.6(6)
C14_1 C20_1 S2_1 126.3(6)
C19_1 C14_1 C15_1 123.9(8)
C19_1 C14_1 C20_1 124.5(8)
C15_1 C14_1 C20_1 111.5(6)
C18_1 C19_1 C14_1 118.4(9)
C18_1 C19_1 H19A_1 120.8
C14_1 C19_1 H19A_1 120.8
C19_1 C18_1 C17_1 121.6(8)
C19_1 C18_1 H18A_1 119.2
C17_1 C18_1 H18A_1 119.2
C18_1 C17_1 C16_1 117.8(8)
C18_1 C17_1 H17A_1 121.1
C16_1 C17_1 H17A_1 121.1
F2_1 C16_1 C15_1 119.1(7)
F2_1 C16_1 C17_1 115.5(7)
C15_1 C16_1 C17_1 125.5(8)
C16_1 C15_1 C14_1 112.7(6)
C16_1 C15_1 Ir1_1 132.2(6)
C14_1 C15_1 Ir1_1 114.8(5)
C8_1 C13_1 N1_1 113.7(6)
C8_1 C13_1 C12_1 119.3(6)
N1_1 C13_1 C12_1 127.0(6)
C11_1 C12_1 C13_1 118.5(7)
C11_1 C12_1 H12A_1 120.7
C13_1 C12_1 H12A_1 120.7
C12_1 C11_1 C10_1 121.1(7)
C12_1 C11_1 H11A_1 119.5
C10_1 C11_1 H11A_1 119.5
C9_1 C10_1 C11_1 121.3(7)
C9_1 C10_1 H10A_1 119.3
C11_1 C10_1 H10A_1 119.3
C10_1 C9_1 C8_1 117.6(7)
C10_1 C9_1 H9A_1 121.2
C8_1 C9_1 H9A_1 121.2
C13_1 C8_1 C9_1 122.2(7)
C13_1 C8_1 S1_1 110.3(5)
C9_1 C8_1 S1_1 127.5(6)
N1_1 C7_1 C1_1 117.9(6)
N1_1 C7_1 S1_1 115.3(5)
C1_1 C7_1 S1_1 126.7(5)
C6_1 C1_1 C2_1 123.3(6)
C6_1 C1_1 C7_1 124.2(7)
C2_1 C1_1 C7_1 112.3(6)
C3_1 C2_1 C1_1 113.2(6)
C3_1 C2_1 Ir1_1 131.7(5)
C1_1 C2_1 Ir1_1 115.1(5)
F1_1 C3_1 C4_1 116.7(6)
F1_1 C3_1 C2_1 118.5(6)
C4_1 C3_1 C2_1 124.8(6)
C3_1 C4_1 C5_1 119.5(6)
C3_1 C4_1 H4A_1 120.2
C5_1 C4_1 H4A_1 120.2
C6_1 C5_1 C4_1 119.5(7)
C6_1 C5_1 H5A_1 120.3
C4_1 C5_1 H5A_1 120.3
C5_1 C6_1 C1_1 119.6(7)
C5_1 C6_1 H6A_1 120.2
C1_1 C6_1 H6A_1 120.2
C27_1 C30_1 H30A_1 109.5
C27_1 C30_1 H30B_1 109.5
H30A_1 C30_1 H30B_1 109.5
C27_1 C30_1 H30C_1 109.5
H30A_1 C30_1 H30C_1 109.5
H30B_1 C30_1 H30C_1 109.5
O1_1 C27_1 C28_1 127.4(6)
O1_1 C27_1 C30_1 115.2(6)
C28_1 C27_1 C30_1 117.4(6)
C27_1 C28_1 C29_1 127.7(7)
C27_1 C28_1 H28A_1 116.1
C29_1 C28_1 H28A_1 116.1
O2_1 C29_1 C28_1 125.9(6)
O2_1 C29_1 C31_1 116.0(7)
C28_1 C29_1 C31_1 118.1(6)
C29_1 C31_1 H31A_1 109.5
C29_1 C31_1 H31B_1 109.5
H31A_1 C31_1 H31B_1 109.5
C29_1 C31_1 H31C_1 109.5
H31A_1 C31_1 H31C_1 109.5
H31B_1 C31_1 H31C_1 109.5
C15_2 Ir1_2 C2_2 92.5(2)
C15_2 Ir1_2 N1_2 79.8(2)
C2_2 Ir1_2 N1_2 98.6(2)
C15_2 Ir1_2 N2_2 99.1(2)
C2_2 Ir1_2 N2_2 79.6(2)
N1_2 Ir1_2 N2_2 177.9(2)
C15_2 Ir1_2 O2_2 84.1(2)
C2_2 Ir1_2 O2_2 175.6(2)
N1_2 Ir1_2 O2_2 83.59(18)
N2_2 Ir1_2 O2_2 98.15(19)
C15_2 Ir1_2 O1_2 171.0(2)
C2_2 Ir1_2 O1_2 95.7(2)
N1_2 Ir1_2 O1_2 95.31(18)
N2_2 Ir1_2 O1_2 86.02(17)
O2_2 Ir1_2 O1_2 87.87(18)
C7_2 S2_2 C8_2 89.5(3)
C20_2 S1_2 C21_2 89.8(3)
C29_2 O2_2 Ir1_2 126.2(4)
C27_2 O1_2 Ir1_2 123.9(4)
C7_2 N2_2 C13_2 111.9(5)
C7_2 N2_2 Ir1_2 114.3(4)
C13_2 N2_2 Ir1_2 133.7(5)
C20_2 N1_2 C26_2 113.1(5)
C20_2 N1_2 Ir1_2 113.3(4)
C26_2 N1_2 Ir1_2 133.5(4)
C12_2 C13_2 N2_2 127.1(6)
C12_2 C13_2 C8_2 120.7(6)
N2_2 C13_2 C8_2 112.2(6)
C13_2 C12_2 C11_2 119.4(7)
C13_2 C12_2 H12B_2 120.3
C11_2 C12_2 H12B_2 120.3
C12_2 C11_2 C10_2 119.0(8)
C12_2 C11_2 H11B_2 120.5
C10_2 C11_2 H11B_2 120.5
C9_2 C10_2 C11_2 122.7(7)
C9_2 C10_2 H10B_2 118.6
C11_2 C10_2 H10B_2 118.6
C10_2 C9_2 C8_2 118.0(7)
C10_2 C9_2 H9B_2 121.0
C8_2 C9_2 H9B_2 121.0
C9_2 C8_2 C13_2 120.1(7)
C9_2 C8_2 S2_2 128.6(6)
C13_2 C8_2 S2_2 111.3(5)
N2_2 C7_2 C1_2 117.8(5)
N2_2 C7_2 S2_2 115.0(5)
C1_2 C7_2 S2_2 127.1(5)
C6_2 C1_2 C2_2 124.7(6)
C6_2 C1_2 C7_2 123.2(6)
C2_2 C1_2 C7_2 111.8(6)
C5_2 C6_2 C1_2 117.6(7)
C5_2 C6_2 H6B_2 121.2
C1_2 C6_2 H6B_2 121.2
C6_2 C5_2 C4_2 120.8(8)
C6_2 C5_2 H5B_2 119.6
C4_2 C5_2 H5B_2 119.6
C3_2 C4_2 C5_2 119.0(7)
C3_2 C4_2 H4B_2 120.5
C5_2 C4_2 H4B_2 120.5
C4_2 C3_2 F2_2 116.6(6)
C4_2 C3_2 C2_2 125.7(7)
F2_2 C3_2 C2_2 117.8(6)
C3_2 C2_2 C1_2 112.1(6)
C3_2 C2_2 Ir1_2 131.7(5)
C1_2 C2_2 Ir1_2 116.1(5)
N1_2 C26_2 C21_2 113.3(6)
N1_2 C26_2 C25_2 126.9(6)
C21_2 C26_2 C25_2 119.7(6)
C24_2 C25_2 C26_2 118.2(6)
C24_2 C25_2 H25B_2 120.9
C26_2 C25_2 H25B_2 120.9
C25_2 C24_2 C23_2 121.5(6)
C25_2 C24_2 H24B_2 119.2
C23_2 C24_2 H24B_2 119.2
C22_2 C23_2 C24_2 121.3(6)
C22_2 C23_2 H23B_2 119.4
C24_2 C23_2 H23B_2 119.4
C23_2 C22_2 C21_2 118.6(6)
C23_2 C22_2 H22B_2 120.7
C21_2 C22_2 H22B_2 120.7
C26_2 C21_2 C22_2 120.6(6)
C26_2 C21_2 S1_2 109.8(5)
C22_2 C21_2 S1_2 129.5(5)
N1_2 C20_2 C14_2 117.9(5)
N1_2 C20_2 S1_2 113.7(5)
C14_2 C20_2 S1_2 128.1(5)
C19_2 C14_2 C15_2 123.2(6)
C19_2 C14_2 C20_2 124.6(6)
C15_2 C14_2 C20_2 112.2(5)
C16_2 C15_2 C14_2 114.2(6)
C16_2 C15_2 Ir1_2 131.0(5)
C14_2 C15_2 Ir1_2 114.4(4)
C15_2 C16_2 C17_2 124.7(6)
C15_2 C16_2 F1_2 119.1(5)
C17_2 C16_2 F1_2 116.2(6)
C16_2 C17_2 C18_2 119.2(6)
C16_2 C17_2 H17B_2 120.4
C18_2 C17_2 H17B_2 120.4
C17_2 C18_2 C19_2 119.5(6)
C17_2 C18_2 H18B_2 120.3
C19_2 C18_2 H18B_2 120.3
C18_2 C19_2 C14_2 119.2(6)
C18_2 C19_2 H19B_2 120.4
C14_2 C19_2 H19B_2 120.4
C29_2 C31_2 H31D_2 109.5
C29_2 C31_2 H31E_2 109.5
H31D_2 C31_2 H31E_2 109.5
C29_2 C31_2 H31F_2 109.5
H31D_2 C31_2 H31F_2 109.5
H31E_2 C31_2 H31F_2 109.5
O2_2 C29_2 C28_2 125.3(7)
O2_2 C29_2 C31_2 115.2(6)
C28_2 C29_2 C31_2 119.5(7)
C29_2 C28_2 C27_2 128.3(7)
C29_2 C28_2 H28B_2 115.9
C27_2 C28_2 H28B_2 115.9
O1_2 C27_2 C28_2 126.6(6)
O1_2 C27_2 C30_2 113.9(7)
C28_2 C27_2 C30_2 119.5(7)
C27_2 C30_2 H30D_2 109.5
C27_2 C30_2 H30E_2 109.5
H30D_2 C30_2 H30E_2 109.5
C27_2 C30_2 H30F_2 109.5
H30D_2 C30_2 H30F_2 109.5
H30E_2 C30_2 H30F_2 109.5

loop_
_geom_bond_atom_site_label_1
_geom_bond_atom_site_label_2
_geom_bond_distance
Ir1_1 C2_1 1.998(7)
Ir1_1 C15_1 1.999(6)
Ir1_1 N2_1 2.050(5)
Ir1_1 N1_1 2.063(5)
Ir1_1 O2_1 2.110(4)
Ir1_1 O1_1 2.129(4)
F2_1 C16_1 1.346(9)
F1_1 C3_1 1.345(8)
S2_1 C21_1 1.743(9)
S2_1 C20_1 1.743(8)
S1_1 C7_1 1.720(7)
S1_1 C8_1 1.747(7)
O2_1 C29_1 1.271(8)
O1_1 C27_1 1.271(8)
N2_1 C20_1 1.301(9)
N2_1 C26_1 1.411(9)
N1_1 C7_1 1.315(8)
N1_1 C13_1 1.396(7)
C26_1 C25_1 1.381(11)
C26_1 C21_1 1.396(11)
C22_1 C23_1 1.371(14)
C22_1 C21_1 1.406(12)
C22_1 H22A_1 0.9500
C23_1 C24_1 1.368(13)
C23_1 H23A_1 0.9500
C24_1 C25_1 1.397(10)
C24_1 H24A_1 0.9500
C25_1 H25A_1 0.9500
C20_1 C14_1 1.435(11)
C14_1 C19_1 1.403(11)
C14_1 C15_1 1.426(10)
C19_1 C18_1 1.355(13)
C19_1 H19A_1 0.9500
C18_1 C17_1 1.381(13)
C18_1 H18A_1 0.9500
C17_1 C16_1 1.397(11)
C17_1 H17A_1 0.9500
C16_1 C15_1 1.380(10)
C13_1 C8_1 1.381(10)
C13_1 C12_1 1.396(9)
C12_1 C11_1 1.383(9)
C12_1 H12A_1 0.9500
C11_1 C10_1 1.392(11)
C11_1 H11A_1 0.9500
C10_1 C9_1 1.357(11)
C10_1 H10A_1 0.9500
C9_1 C8_1 1.406(9)
C9_1 H9A_1 0.9500
C7_1 C1_1 1.447(9)
C1_1 C6_1 1.403(10)
C1_1 C2_1 1.418(9)
C2_1 C3_1 1.396(9)
C3_1 C4_1 1.375(9)
C4_1 C5_1 1.391(11)
C4_1 H4A_1 0.9500
C5_1 C6_1 1.368(10)
C5_1 H5A_1 0.9500
C6_1 H6A_1 0.9500
C30_1 C27_1 1.515(9)
C30_1 H30A_1 0.9800
C30_1 H30B_1 0.9800
C30_1 H30C_1 0.9800
C27_1 C28_1 1.383(10)
C28_1 C29_1 1.402(10)
C28_1 H28A_1 0.9500
C29_1 C31_1 1.499(10)
C31_1 H31A_1 0.9800
C31_1 H31B_1 0.9800
C31_1 H31C_1 0.9800
Ir1_2 C15_2 2.004(6)
Ir1_2 C2_2 2.009(7)
Ir1_2 N1_2 2.048(5)
Ir1_2 N2_2 2.059(5)
Ir1_2 O2_2 2.110(5)
Ir1_2 O1_2 2.138(4)
F2_2 C3_2 1.370(8)
F1_2 C16_2 1.381(7)
S2_2 C7_2 1.722(6)
S2_2 C8_2 1.726(8)
S1_2 C20_2 1.732(6)
S1_2 C21_2 1.737(7)
O2_2 C29_2 1.281(8)
O1_2 C27_2 1.280(8)
N2_2 C7_2 1.327(8)
N2_2 C13_2 1.401(8)
N1_2 C20_2 1.322(8)
N1_2 C26_2 1.370(7)
C13_2 C12_2 1.374(10)
C13_2 C8_2 1.406(9)
C12_2 C11_2 1.390(10)
C12_2 H12B_2 0.9500
C11_2 C10_2 1.402(12)
C11_2 H11B_2 0.9500
C10_2 C9_2 1.359(12)
C10_2 H10B_2 0.9500
C9_2 C8_2 1.401(10)
C9_2 H9B_2 0.9500
C7_2 C1_2 1.453(9)
C1_2 C6_2 1.402(11)
C1_2 C2_2 1.414(9)
C6_2 C5_2 1.369(11)
C6_2 H6B_2 0.9500
C5_2 C4_2 1.388(11)
C5_2 H5B_2 0.9500
C4_2 C3_2 1.351(10)
C4_2 H4B_2 0.9500
C3_2 C2_2 1.401(9)
C26_2 C21_2 1.405(9)
C26_2 C25_2 1.413(9)
C25_2 C24_2 1.373(9)
C25_2 H25B_2 0.9500
C24_2 C23_2 1.398(10)
C24_2 H24B_2 0.9500
C23_2 C22_2 1.361(10)
C23_2 H23B_2 0.9500
C22_2 C21_2 1.407(9)
C22_2 H22B_2 0.9500
C20_2 C14_2 1.447(9)
C14_2 C19_2 1.392(9)
C14_2 C15_2 1.408(9)
C15_2 C16_2 1.376(9)
C16_2 C17_2 1.380(9)
C17_2 C18_2 1.383(10)
C17_2 H17B_2 0.9500
C18_2 C19_2 1.385(9)
C18_2 H18B_2 0.9500
C19_2 H19B_2 0.9500
C31_2 C29_2 1.505(10)
C31_2 H31D_2 0.9800
C31_2 H31E_2 0.9800
C31_2 H31F_2 0.9800
C29_2 C28_2 1.385(10)
C28_2 C27_2 1.387(10)
C28_2 H28B_2 0.9500
C27_2 C30_2 1.514(9)
C30_2 H30D_2 0.9800
C30_2 H30E_2 0.9800
C30_2 H30F_2 0.9800

loop_
_geom_torsion_atom_site_label_1
_geom_torsion_atom_site_label_2
_geom_torsion_atom_site_label_3
_geom_torsion_atom_site_label_4
_geom_torsion
C15_1 Ir1_1 O2_1 C29_1 178.8(5)
N2_1 Ir1_1 O2_1 C29_1 -101.3(5)
N1_1 Ir1_1 O2_1 C29_1 80.0(5)
O1_1 Ir1_1 O2_1 C29_1 -5.3(5)
C2_1 Ir1_1 O1_1 C27_1 -176.9(5)
N2_1 Ir1_1 O1_1 C27_1 86.3(5)
N1_1 Ir1_1 O1_1 C27_1 -97.2(5)
O2_1 Ir1_1 O1_1 C27_1 -0.2(5)
C2_1 Ir1_1 N2_1 C20_1 100.4(5)
C15_1 Ir1_1 N2_1 C20_1 7.6(5)
O2_1 Ir1_1 N2_1 C20_1 -79.5(5)
O1_1 Ir1_1 N2_1 C20_1 -168.1(5)
C2_1 Ir1_1 N2_1 C26_1 -76.9(6)
C15_1 Ir1_1 N2_1 C26_1 -169.7(6)
O2_1 Ir1_1 N2_1 C26_1 103.2(6)
O1_1 Ir1_1 N2_1 C26_1 14.6(6)
C2_1 Ir1_1 N1_1 C7_1 8.4(4)
C15_1 Ir1_1 N1_1 C7_1 100.9(5)
O2_1 Ir1_1 N1_1 C7_1 -171.6(4)
O1_1 Ir1_1 N1_1 C7_1 -83.2(4)
C2_1 Ir1_1 N1_1 C13_1 -175.9(6)
C15_1 Ir1_1 N1_1 C13_1 -83.5(6)
O2_1 Ir1_1 N1_1 C13_1 4.1(6)
O1_1 Ir1_1 N1_1 C13_1 92.5(6)
C20_1 N2_1 C26_1 C25_1 -174.5(7)
Ir1_1 N2_1 C26_1 C25_1 2.8(11)
C20_1 N2_1 C26_1 C21_1 4.2(9)
Ir1_1 N2_1 C26_1 C21_1 -178.5(5)
C21_1 C22_1 C23_1 C24_1 2.5(14)
C22_1 C23_1 C24_1 C25_1 -2.2(14)
C21_1 C26_1 C25_1 C24_1 1.9(11)
N2_1 C26_1 C25_1 C24_1 -179.4(7)
C23_1 C24_1 C25_1 C26_1 -0.2(12)
C25_1 C26_1 C21_1 C22_1 -1.5(12)
N2_1 C26_1 C21_1 C22_1 179.6(7)
C25_1 C26_1 C21_1 S2_1 175.9(6)
N2_1 C26_1 C21_1 S2_1 -2.9(8)
C23_1 C22_1 C21_1 C26_1 -0.7(13)
C23_1 C22_1 C21_1 S2_1 -177.7(7)
C20_1 S2_1 C21_1 C26_1 0.8(6)
C20_1 S2_1 C21_1 C22_1 178.1(8)
C26_1 N2_1 C20_1 C14_1 172.9(6)
Ir1_1 N2_1 C20_1 C14_1 -4.9(8)
C26_1 N2_1 C20_1 S2_1 -3.6(8)
Ir1_1 N2_1 C20_1 S2_1 178.6(3)
C21_1 S2_1 C20_1 N2_1 1.6(6)
C21_1 S2_1 C20_1 C14_1 -174.6(7)
N2_1 C20_1 C14_1 C19_1 -179.4(7)
S2_1 C20_1 C14_1 C19_1 -3.3(12)
N2_1 C20_1 C14_1 C15_1 -2.5(10)
S2_1 C20_1 C14_1 C15_1 173.6(5)
C15_1 C14_1 C19_1 C18_1 -0.3(13)
C20_1 C14_1 C19_1 C18_1 176.3(8)
C14_1 C19_1 C18_1 C17_1 -0.6(14)
C19_1 C18_1 C17_1 C16_1 1.5(13)
C18_1 C17_1 C16_1 F2_1 179.0(7)
C18_1 C17_1 C16_1 C15_1 -1.6(13)
F2_1 C16_1 C15_1 C14_1 -179.9(6)
C17_1 C16_1 C15_1 C14_1 0.8(11)
F2_1 C16_1 C15_1 Ir1_1 -6.8(11)
C17_1 C16_1 C15_1 Ir1_1 173.9(6)
C19_1 C14_1 C15_1 C16_1 0.2(10)
C20_1 C14_1 C15_1 C16_1 -176.8(6)
C19_1 C14_1 C15_1 Ir1_1 -174.2(6)
C20_1 C14_1 C15_1 Ir1_1 8.9(8)
C2_1 Ir1_1 C15_1 C16_1 82.0(7)
N2_1 Ir1_1 C15_1 C16_1 178.1(7)
N1_1 Ir1_1 C15_1 C16_1 1.7(7)
O2_1 Ir1_1 C15_1 C16_1 -94.7(7)
C2_1 Ir1_1 C15_1 C14_1 -105.0(5)
N2_1 Ir1_1 C15_1 C14_1 -8.9(5)
N1_1 Ir1_1 C15_1 C14_1 174.7(5)
O2_1 Ir1_1 C15_1 C14_1 78.2(5)
C7_1 N1_1 C13_1 C8_1 2.5(8)
Ir1_1 N1_1 C13_1 C8_1 -173.3(5)
C7_1 N1_1 C13_1 C12_1 -176.6(6)
Ir1_1 N1_1 C13_1 C12_1 7.6(10)
C8_1 C13_1 C12_1 C11_1 2.1(10)
N1_1 C13_1 C12_1 C11_1 -178.8(6)
C13_1 C12_1 C11_1 C10_1 -0.9(11)
C12_1 C11_1 C10_1 C9_1 -1.1(13)
C11_1 C10_1 C9_1 C8_1 1.7(12)
N1_1 C13_1 C8_1 C9_1 179.3(6)
C12_1 C13_1 C8_1 C9_1 -1.5(10)
N1_1 C13_1 C8_1 S1_1 -1.8(7)
C12_1 C13_1 C8_1 S1_1 177.4(5)
C10_1 C9_1 C8_1 C13_1 -0.4(11)
C10_1 C9_1 C8_1 S1_1 -179.1(6)
C7_1 S1_1 C8_1 C13_1 0.5(5)
C7_1 S1_1 C8_1 C9_1 179.3(7)
C13_1 N1_1 C7_1 C1_1 175.9(5)
Ir1_1 N1_1 C7_1 C1_1 -7.4(7)
C13_1 N1_1 C7_1 S1_1 -2.1(7)
Ir1_1 N1_1 C7_1 S1_1 174.6(3)
C8_1 S1_1 C7_1 N1_1 0.9(5)
C8_1 S1_1 C7_1 C1_1 -176.9(6)
N1_1 C7_1 C1_1 C6_1 -174.8(6)
S1_1 C7_1 C1_1 C6_1 3.0(10)
N1_1 C7_1 C1_1 C2_1 0.6(8)
S1_1 C7_1 C1_1 C2_1 178.4(5)
C6_1 C1_1 C2_1 C3_1 2.3(9)
C7_1 C1_1 C2_1 C3_1 -173.2(5)
C6_1 C1_1 C2_1 Ir1_1 -177.9(5)
C7_1 C1_1 C2_1 Ir1_1 6.7(7)
C15_1 Ir1_1 C2_1 C3_1 73.1(6)
N2_1 Ir1_1 C2_1 C3_1 -7.0(6)
N1_1 Ir1_1 C2_1 C3_1 171.7(6)
O1_1 Ir1_1 C2_1 C3_1 -103.0(6)
C15_1 Ir1_1 C2_1 C1_1 -106.7(5)
N2_1 Ir1_1 C2_1 C1_1 173.2(5)
N1_1 Ir1_1 C2_1 C1_1 -8.1(4)
O1_1 Ir1_1 C2_1 C1_1 77.2(5)
C1_1 C2_1 C3_1 F1_1 177.1(5)
Ir1_1 C2_1 C3_1 F1_1 -2.7(9)
C1_1 C2_1 C3_1 C4_1 -0.4(9)
Ir1_1 C2_1 C3_1 C4_1 179.8(5)
F1_1 C3_1 C4_1 C5_1 -179.3(6)
C2_1 C3_1 C4_1 C5_1 -1.8(10)
C3_1 C4_1 C5_1 C6_1 2.2(10)
C4_1 C5_1 C6_1 C1_1 -0.4(10)
C2_1 C1_1 C6_1 C5_1 -2.0(10)
C7_1 C1_1 C6_1 C5_1 173.0(6)
Ir1_1 O1_1 C27_1 C28_1 5.6(10)
Ir1_1 O1_1 C27_1 C30_1 -173.8(4)
O1_1 C27_1 C28_1 C29_1 -7.0(12)
C30_1 C27_1 C28_1 C29_1 172.4(7)
Ir1_1 O2_1 C29_1 C28_1 6.0(10)
Ir1_1 O2_1 C29_1 C31_1 -172.7(5)
C27_1 C28_1 C29_1 O2_1 0.3(12)
C27_1 C28_1 C29_1 C31_1 179.1(7)
C15_2 Ir1_2 O2_2 C29_2 165.4(5)
N1_2 Ir1_2 O2_2 C29_2 85.0(5)
N2_2 Ir1_2 O2_2 C29_2 -96.2(5)
O1_2 Ir1_2 O2_2 C29_2 -10.6(5)
C2_2 Ir1_2 O1_2 C27_2 -168.7(5)
N1_2 Ir1_2 O1_2 C27_2 -69.5(5)
N2_2 Ir1_2 O1_2 C27_2 112.2(5)
O2_2 Ir1_2 O1_2 C27_2 13.8(5)
C15_2 Ir1_2 N2_2 C7_2 -95.6(4)
C2_2 Ir1_2 N2_2 C7_2 -4.7(4)
O2_2 Ir1_2 N2_2 C7_2 179.2(4)
O1_2 Ir1_2 N2_2 C7_2 91.9(4)
C15_2 Ir1_2 N2_2 C13_2 86.4(6)
C2_2 Ir1_2 N2_2 C13_2 177.3(6)
O2_2 Ir1_2 N2_2 C13_2 1.1(6)
O1_2 Ir1_2 N2_2 C13_2 -86.2(6)
C15_2 Ir1_2 N1_2 C20_2 -13.0(5)
C2_2 Ir1_2 N1_2 C20_2 -104.0(5)
O2_2 Ir1_2 N1_2 C20_2 72.1(5)
O1_2 Ir1_2 N1_2 C20_2 159.4(5)
C15_2 Ir1_2 N1_2 C26_2 169.9(6)
C2_2 Ir1_2 N1_2 C26_2 78.9(6)
O2_2 Ir1_2 N1_2 C26_2 -104.9(6)
O1_2 Ir1_2 N1_2 C26_2 -17.7(6)
C7_2 N2_2 C13_2 C12_2 175.2(7)
Ir1_2 N2_2 C13_2 C12_2 -6.7(10)
C7_2 N2_2 C13_2 C8_2 -3.3(7)
Ir1_2 N2_2 C13_2 C8_2 174.8(4)
N2_2 C13_2 C12_2 C11_2 179.5(7)
C8_2 C13_2 C12_2 C11_2 -2.1(11)
C13_2 C12_2 C11_2 C10_2 0.7(12)
C12_2 C11_2 C10_2 C9_2 0.0(14)
C11_2 C10_2 C9_2 C8_2 0.7(13)
C10_2 C9_2 C8_2 C13_2 -2.1(11)
C10_2 C9_2 C8_2 S2_2 176.9(6)
C12_2 C13_2 C8_2 C9_2 2.9(10)
N2_2 C13_2 C8_2 C9_2 -178.5(6)
C12_2 C13_2 C8_2 S2_2 -176.3(5)
N2_2 C13_2 C8_2 S2_2 2.3(7)
C7_2 S2_2 C8_2 C9_2 -179.7(7)
C7_2 S2_2 C8_2 C13_2 -0.6(5)
C13_2 N2_2 C7_2 C1_2 -174.7(5)
Ir1_2 N2_2 C7_2 C1_2 6.8(7)
C13_2 N2_2 C7_2 S2_2 2.9(7)
Ir1_2 N2_2 C7_2 S2_2 -175.6(3)
C8_2 S2_2 C7_2 N2_2 -1.4(5)
C8_2 S2_2 C7_2 C1_2 176.0(6)
N2_2 C7_2 C1_2 C6_2 170.1(6)
S2_2 C7_2 C1_2 C6_2 -7.3(9)
N2_2 C7_2 C1_2 C2_2 -5.2(8)
S2_2 C7_2 C1_2 C2_2 177.5(4)
C2_2 C1_2 C6_2 C5_2 -0.1(11)
C7_2 C1_2 C6_2 C5_2 -174.7(7)
C1_2 C6_2 C5_2 C4_2 -1.8(12)
C6_2 C5_2 C4_2 C3_2 1.6(12)
C5_2 C4_2 C3_2 F2_2 -179.5(6)
C5_2 C4_2 C3_2 C2_2 0.8(11)
C4_2 C3_2 C2_2 C1_2 -2.5(9)
F2_2 C3_2 C2_2 C1_2 177.8(5)
C4_2 C3_2 C2_2 Ir1_2 173.1(5)
F2_2 C3_2 C2_2 Ir1_2 -6.7(9)
C6_2 C1_2 C2_2 C3_2 2.1(9)
C7_2 C1_2 C2_2 C3_2 177.2(5)
C6_2 C1_2 C2_2 Ir1_2 -174.2(5)
C7_2 C1_2 C2_2 Ir1_2 1.0(7)
C15_2 Ir1_2 C2_2 C3_2 -74.7(6)
N1_2 Ir1_2 C2_2 C3_2 5.3(6)
N2_2 Ir1_2 C2_2 C3_2 -173.5(6)
O1_2 Ir1_2 C2_2 C3_2 101.6(6)
C15_2 Ir1_2 C2_2 C1_2 100.6(5)
N1_2 Ir1_2 C2_2 C1_2 -179.3(4)
N2_2 Ir1_2 C2_2 C1_2 1.9(4)
O1_2 Ir1_2 C2_2 C1_2 -83.0(5)
C20_2 N1_2 C26_2 C21_2 -4.0(8)
Ir1_2 N1_2 C26_2 C21_2 173.1(5)
C20_2 N1_2 C26_2 C25_2 174.7(7)
Ir1_2 N1_2 C26_2 C25_2 -8.3(10)
N1_2 C26_2 C25_2 C24_2 179.3(6)
C21_2 C26_2 C25_2 C24_2 -2.1(10)
C26_2 C25_2 C24_2 C23_2 -0.3(11)
C25_2 C24_2 C23_2 C22_2 1.6(11)
C24_2 C23_2 C22_2 C21_2 -0.6(11)
N1_2 C26_2 C21_2 C22_2 -178.1(6)
C25_2 C26_2 C21_2 C22_2 3.2(10)
N1_2 C26_2 C21_2 S1_2 3.7(7)
C25_2 C26_2 C21_2 S1_2 -175.1(5)
C23_2 C22_2 C21_2 C26_2 -1.8(10)
C23_2 C22_2 C21_2 S1_2 176.0(6)
C20_2 S1_2 C21_2 C26_2 -1.9(5)
C20_2 S1_2 C21_2 C22_2 -180.0(7)
C26_2 N1_2 C20_2 C14_2 -171.9(6)
Ir1_2 N1_2 C20_2 C14_2 10.4(8)
C26_2 N1_2 C20_2 S1_2 2.4(8)
Ir1_2 N1_2 C20_2 S1_2 -175.3(3)
C21_2 S1_2 C20_2 N1_2 -0.2(6)
C21_2 S1_2 C20_2 C14_2 173.4(7)
N1_2 C20_2 C14_2 C19_2 178.8(7)
S1_2 C20_2 C14_2 C19_2 5.4(11)
N1_2 C20_2 C14_2 C15_2 0.7(9)
S1_2 C20_2 C14_2 C15_2 -172.6(5)
C19_2 C14_2 C15_2 C16_2 -3.5(10)
C20_2 C14_2 C15_2 C16_2 174.6(6)
C19_2 C14_2 C15_2 Ir1_2 170.1(6)
C20_2 C14_2 C15_2 Ir1_2 -11.9(7)
C2_2 Ir1_2 C15_2 C16_2 -76.1(6)
N1_2 Ir1_2 C15_2 C16_2 -174.3(7)
N2_2 Ir1_2 C15_2 C16_2 3.8(7)
O2_2 Ir1_2 C15_2 C16_2 101.1(6)
C2_2 Ir1_2 C15_2 C14_2 111.8(5)
N1_2 Ir1_2 C15_2 C14_2 13.5(5)
N2_2 Ir1_2 C15_2 C14_2 -168.4(5)
O2_2 Ir1_2 C15_2 C14_2 -71.0(5)
C14_2 C15_2 C16_2 C17_2 3.1(10)
Ir1_2 C15_2 C16_2 C17_2 -169.1(6)
C14_2 C15_2 C16_2 F1_2 -177.8(6)
Ir1_2 C15_2 C16_2 F1_2 10.0(10)
C15_2 C16_2 C17_2 C18_2 -1.4(11)
F1_2 C16_2 C17_2 C18_2 179.5(6)
C16_2 C17_2 C18_2 C19_2 -0.3(11)
C17_2 C18_2 C19_2 C14_2 -0.1(11)
C15_2 C14_2 C19_2 C18_2 2.1(11)
C20_2 C14_2 C19_2 C18_2 -175.7(7)
Ir1_2 O2_2 C29_2 C28_2 4.7(9)
Ir1_2 O2_2 C29_2 C31_2 -176.1(4)
O2_2 C29_2 C28_2 C27_2 3.3(12)
C31_2 C29_2 C28_2 C27_2 -175.8(7)
Ir1_2 O1_2 C27_2 C28_2 -12.1(9)
Ir1_2 O1_2 C27_2 C30_2 169.6(4)
C29_2 C28_2 C27_2 O1_2 1.0(12)
C29_2 C28_2 C27_2 C30_2 179.3(7)
